data_1504196
loop_
_publ_author_name
'Majer, Jakub'
'Kwiatkowski, Piotr'
'Jurczak, Janusz'

_publ_section_title
;
 Highly enantioselective Friedel-Crafts reaction of thiophenes with
 glyoxylates: formal synthesis of duloxetine.
;
_journal_issue 20
_journal_name_full 'Organic letters'
_journal_page_first 4636
_journal_page_last 4639
_journal_paper_doi 10.1021/ol901906r
_journal_volume 11
_journal_year 2009
_chemical_absolute_configuration ad
_chemical_formula_sum 'C9 H12 O3 S'
_chemical_formula_weight 200.25
_chemical_name_systematic
; 
 ? 
;
_space_group_IT_number 4
_symmetry_cell_setting monoclinic
_symmetry_space_group_name_Hall 'P 2yb'
_symmetry_space_group_name_H-M 'P 1 21 1'
_atom_sites_solution_hydrogens geom
_atom_sites_solution_primary direct
_atom_sites_solution_secondary difmap
_audit_creation_method SHELXL-97
_cell_angle_alpha 90.00
_cell_angle_beta 91.844(10)
_cell_angle_gamma 90.00
_cell_formula_units_Z 2
_cell_length_a 7.6288(10)
_cell_length_b 5.4450(8)
_cell_length_c 11.5547(14)
_cell_measurement_temperature 100(2)
_cell_volume 479.72(11)
_computing_cell_refinement
;
CrysAlis RED, Oxford Diffraction Ltd.,
Version 1.171.28cycle4 beta (release 11-11-2005 CrysAlis171 .NET)
(compiled Nov 11 2005,15:50:43)
;
_computing_data_collection
;
CrysAlis CCD, Oxford Diffraction Ltd.,
Version 1.171.28cycle4 beta (release 11-11-2005 CrysAlis171 .NET)
(compiled Nov 11 2005,15:50:43)
;
_computing_data_reduction
;
CrysAlis RED, Oxford Diffraction Ltd.,
Version 1.171.28cycle4 beta (release 11-11-2005 CrysAlis171 .NET)
(compiled Nov 11 2005,15:50:43)
;
_computing_molecular_graphics 'Diamond 2.1'
_computing_publication_material SHELXTL-97
_computing_structure_refinement 'SHELXL-97 (Sheldrick, 1997)'
_computing_structure_solution 'SHELXS-97 (Sheldrick, 1990)'
_diffrn_ambient_temperature 100(2)
_diffrn_detector_area_resol_mean 8.6479
_diffrn_measured_fraction_theta_full 0.988
_diffrn_measured_fraction_theta_max 0.969
_diffrn_measurement_device_type 'KM4 CCD'
_diffrn_measurement_method 'omega scan'
_diffrn_radiation_monochromator graphite
_diffrn_radiation_source 'fine-focus sealed tube'
_diffrn_radiation_type MoK\a
_diffrn_radiation_wavelength 0.71073
_diffrn_reflns_av_R_equivalents 0.0099
_diffrn_reflns_av_sigmaI/netI 0.0073
_diffrn_reflns_limit_h_max 10
_diffrn_reflns_limit_h_min -10
_diffrn_reflns_limit_k_max 7
_diffrn_reflns_limit_k_min -7
_diffrn_reflns_limit_l_max 15
_diffrn_reflns_limit_l_min -15
_diffrn_reflns_number 12872
_diffrn_reflns_theta_full 28.00
_diffrn_reflns_theta_max 28.48
_diffrn_reflns_theta_min 3.15
_diffrn_standards_number '1 frame'
_exptl_absorpt_coefficient_mu 0.309
_exptl_absorpt_correction_T_max 0.95
_exptl_absorpt_correction_T_min 0.83
_exptl_absorpt_correction_type multi-scan
_exptl_absorpt_process_details
;
CrysAlis RED, Oxford Diffraction Ltd.,
Version 1.171.28cycle4 beta (release 11-11-2005 CrysAlis171 .NET)
(compiled Nov 11 2005,15:50:43)
Empirical absorption correction using spherical harmonics,
 implemented in SCALE3 ABSPACK scaling algorithm.
;
_exptl_crystal_colour colourless
_exptl_crystal_density_diffrn 1.386
_exptl_crystal_density_method 'not measured'
_exptl_crystal_description prismatic
_exptl_crystal_F_000 212
_exptl_crystal_size_max 0.55
_exptl_crystal_size_mid 0.20
_exptl_crystal_size_min 0.18
_refine_diff_density_max 0.267
_refine_diff_density_min -0.152
_refine_diff_density_rms 0.033
_refine_ls_abs_structure_details 'Flack H D (1983), Acta Cryst. A39, 876-881'
_refine_ls_abs_structure_Flack 0.00(4)
_refine_ls_extinction_coef 0.034(5)
_refine_ls_extinction_expression Fc^*^=kFc[1+0.001xFc^2^\l^3^/sin(2\q)]^-1/4^
_refine_ls_extinction_method SHELXL
_refine_ls_goodness_of_fit_ref 1.083
_refine_ls_hydrogen_treatment refall
_refine_ls_matrix_type full
_refine_ls_number_parameters 164
_refine_ls_number_reflns 2325
_refine_ls_number_restraints 1
_refine_ls_restrained_S_all 1.083
_refine_ls_R_factor_all 0.0175
_refine_ls_R_factor_gt 0.0173
_refine_ls_shift/su_max 0.000
_refine_ls_shift/su_mean 0.000
_refine_ls_structure_factor_coef Fsqd
_refine_ls_weighting_details 'calc w=1/[\s^2^(Fo^2^)+(0.0303P)^2^+0.0742P] where P=(Fo^2^+2Fc^2^)/3'
_refine_ls_weighting_scheme calc
_refine_ls_wR_factor_gt 0.0480
_refine_ls_wR_factor_ref 0.0481
_reflns_number_gt 2290
_reflns_number_total 2325
_reflns_threshold_expression >2sigma(I)
_cod_data_source_file ol901906r_si_002.cif
_cod_data_source_block jm-pk
_cod_depositor_comments
;
The following automatic conversions were performed:

'_symmetry_cell_setting' value 'Monoclinic' changed to 'monoclinic'
according to /home/saulius/struct/CIF-dictionaries/cif_core.dic
dictionary named 'cif_core.dic' version 2.4.2 from 2011-04-26.

Automatic conversion script
Id: cif_fix_values 1715 2011-07-08 13:25:40Z adriana 
;
_cod_original_sg_symbol_H-M P21
_cod_database_code 1504196

loop_
_symmetry_equiv_pos_as_xyz
'x, y, z'
'-x, y+1/2, -z'

loop_
_atom_site_label
_atom_site_type_symbol
_atom_site_fract_x
_atom_site_fract_y
_atom_site_fract_z
_atom_site_U_iso_or_equiv
_atom_site_adp_type
_atom_site_occupancy
_atom_site_symmetry_multiplicity
_atom_site_calc_flag
C1 C 0.32691(13) 0.79577(19) 0.11388(8) 0.01127(18) Uani 1 1 d
C2 C 0.52274(12) 0.80357(18) 0.14714(8) 0.01113(18) Uani 1 1 d
C3 C 0.55616(12) 0.64118(17) 0.25110(8) 0.01139(19) Uani 1 1 d
C4 C 0.46849(13) 0.43416(19) 0.28207(9) 0.01405(19) Uani 1 1 d
C5 C 0.54764(14) 0.3130(2) 0.38015(9) 0.0151(2) Uani 1 1 d
C6 C 0.69471(13) 0.42795(19) 0.42230(8) 0.01358(19) Uani 1 1 d
C7 C 0.81087(16) 0.3538(2) 0.52357(10) 0.0218(2) Uani 1 1 d
C8 C 0.05097(13) 0.9879(2) 0.13095(10) 0.0154(2) Uani 1 1 d
C9 C -0.02334(12) 1.2047(2) 0.19399(8) 0.01704(19) Uani 1 1 d
O1 O 0.23798(9) 0.97355(13) 0.16401(6) 0.01221(15) Uani 1 1 d
O2 O 0.26032(10) 0.64211(13) 0.05032(6) 0.01625(17) Uani 1 1 d
O3 O 0.62264(9) 0.71552(16) 0.05433(6) 0.01543(15) Uani 1 1 d
S1 S 0.73644(3) 0.68934(4) 0.342734(19) 0.01378(7) Uani 1 1 d
H2 H 0.5570(19) 0.971(3) 0.1667(12) 0.017 Uiso 1 1 d
H3 H 0.637(2) 0.824(4) 0.0170(16) 0.036(5) Uiso 1 1 d
H4 H 0.3652(19) 0.376(3) 0.2454(12) 0.019(3) Uiso 1 1 d
H5 H 0.502(2) 0.172(4) 0.4124(12) 0.025(4) Uiso 1 1 d
H7A H 0.934(2) 0.354(4) 0.5056(16) 0.038(5) Uiso 1 1 d
H7B H 0.808(2) 0.465(3) 0.5869(15) 0.033(4) Uiso 1 1 d
H7C H 0.779(2) 0.185(4) 0.5510(14) 0.040(4) Uiso 1 1 d
H8A H -0.003(3) 0.834(4) 0.1512(17) 0.048 Uiso 1 1 d
H8B H 0.048(2) 1.016(4) 0.0470(16) 0.048 Uiso 1 1 d
H9A H -0.148(2) 1.224(3) 0.1711(13) 0.027(4) Uiso 1 1 d
H9B H -0.0105(18) 1.180(3) 0.2770(13) 0.025(3) Uiso 1 1 d
H9C H 0.033(2) 1.349(3) 0.1736(14) 0.024(4) Uiso 1 1 d

loop_
_atom_site_aniso_label
_atom_site_aniso_U_11
_atom_site_aniso_U_22
_atom_site_aniso_U_33
_atom_site_aniso_U_23
_atom_site_aniso_U_13
_atom_site_aniso_U_12
C1 0.0120(4) 0.0115(4) 0.0104(4) 0.0020(3) 0.0010(3) 0.0009(3)
C2 0.0103(4) 0.0105(4) 0.0126(4) 0.0000(4) 0.0006(3) 0.0003(3)
C3 0.0092(4) 0.0131(5) 0.0118(4) -0.0011(3) -0.0003(3) 0.0001(3)
C4 0.0133(4) 0.0138(4) 0.0150(4) -0.0001(4) -0.0008(4) -0.0018(4)
C5 0.0175(5) 0.0127(5) 0.0152(4) 0.0023(4) 0.0024(4) -0.0006(4)
C6 0.0156(4) 0.0143(5) 0.0109(4) 0.0008(4) 0.0020(3) 0.0023(4)
C7 0.0224(5) 0.0266(6) 0.0162(5) 0.0047(4) -0.0037(4) 0.0028(4)
C8 0.0083(4) 0.0178(5) 0.0199(5) -0.0034(4) -0.0014(3) 0.0014(3)
C9 0.0140(4) 0.0179(5) 0.0192(5) -0.0029(5) 0.0008(3) 0.0032(5)
O1 0.0101(3) 0.0130(4) 0.0135(3) -0.0021(3) -0.0006(2) 0.0012(3)
O2 0.0147(3) 0.0154(4) 0.0184(3) -0.0047(3) -0.0027(3) 0.0004(3)
O3 0.0162(3) 0.0157(4) 0.0147(3) 0.0029(3) 0.0061(2) 0.0023(3)
S1 0.01210(11) 0.01433(12) 0.01468(11) 0.00111(9) -0.00299(7) -0.00242(9)

loop_
_atom_type_symbol
_atom_type_description
_atom_type_scat_dispersion_real
_atom_type_scat_dispersion_imag
_atom_type_scat_source
C C 0.0033 0.0016 'International Tables Vol C Tables 4.2.6.8 and 6.1.1.4'
H H 0.0000 0.0000 'International Tables Vol C Tables 4.2.6.8 and 6.1.1.4'
O O 0.0106 0.0060 'International Tables Vol C Tables 4.2.6.8 and 6.1.1.4'
S S 0.1246 0.1234 'International Tables Vol C Tables 4.2.6.8 and 6.1.1.4'

loop_
_geom_angle_atom_site_label_1
_geom_angle_atom_site_label_2
_geom_angle_atom_site_label_3
_geom_angle
O2 C1 O1 123.88(9)
O2 C1 C2 123.84(9)
O1 C1 C2 112.27(8)
O3 C2 C3 108.85(8)
O3 C2 C1 110.15(8)
C3 C2 C1 108.81(8)
O3 C2 H2 110.2(8)
C3 C2 H2 109.1(8)
C1 C2 H2 109.6(9)
C4 C3 C2 128.48(9)
C4 C3 S1 110.60(7)
C2 C3 S1 120.68(7)
C3 C4 C5 113.04(9)
C3 C4 H4 124.9(9)
C5 C4 H4 122.1(9)
C6 C5 C4 113.21(10)
C6 C5 H5 123.4(9)
C4 C5 H5 123.3(9)
C5 C6 C7 127.94(10)
C5 C6 S1 110.60(8)
C7 C6 S1 121.46(8)
C6 C7 H7A 112.6(11)
C6 C7 H7B 113.8(11)
H7A C7 H7B 102.0(16)
C6 C7 H7C 110.6(10)
H7A C7 H7C 108.4(15)
H7B C7 H7C 109.0(14)
O1 C8 C9 107.07(8)
O1 C8 H8A 108.2(12)
C9 C8 H8A 113.0(12)
O1 C8 H8B 105.0(11)
C9 C8 H8B 110.8(13)
H8A C8 H8B 112.2(17)
C8 C9 H9A 109.2(10)
C8 C9 H9B 110.0(11)
H9A C9 H9B 110.2(12)
C8 C9 H9C 110.7(10)
H9A C9 H9C 107.2(14)
H9B C9 H9C 109.5(14)
C1 O1 C8 115.60(8)
C2 O3 H3 105.4(14)
C3 S1 C6 92.54(5)

loop_
_geom_bond_atom_site_label_1
_geom_bond_atom_site_label_2
_geom_bond_distance
C1 O2 1.2138(13)
C1 O1 1.3259(12)
C1 C2 1.5312(14)
C2 O3 1.4189(11)
C2 C3 1.5067(13)
C2 H2 0.976(15)
C3 C4 1.3643(14)
C3 S1 1.7285(10)
C4 C5 1.4283(14)
C4 H4 0.937(15)
C5 C6 1.3610(15)
C5 H5 0.927(18)
C6 C7 1.5002(14)
C6 S1 1.7295(11)
C7 H7A 0.965(17)
C7 H7B 0.949(18)
C7 H7C 1.00(2)
C8 O1 1.4671(12)
C8 C9 1.5073(15)
C8 H8A 0.97(2)
C8 H8B 0.981(18)
C9 H9A 0.988(16)
C9 H9B 0.970(14)
C9 H9C 0.929(18)
O3 H3 0.74(2)

loop_
_geom_hbond_atom_site_label_D
_geom_hbond_atom_site_label_H
_geom_hbond_atom_site_label_A
_geom_hbond_distance_DH
_geom_hbond_distance_HA
_geom_hbond_distance_DA
_geom_hbond_angle_DHA
_geom_hbond_site_symmetry_A
O3 H3 O2 0.74(2) 2.06(2) 2.7793(12) 162.4(19) 2_655

loop_
_geom_torsion_atom_site_label_1
_geom_torsion_atom_site_label_2
_geom_torsion_atom_site_label_3
_geom_torsion_atom_site_label_4
_geom_torsion
O2 C1 C2 O3 32.52(13)
O1 C1 C2 O3 -148.55(8)
O2 C1 C2 C3 -86.72(11)
O1 C1 C2 C3 92.21(9)
O3 C2 C3 C4 -89.83(12)
C1 C2 C3 C4 30.22(14)
O3 C2 C3 S1 83.88(9)
C1 C2 C3 S1 -156.07(7)
C2 C3 C4 C5 174.01(9)
S1 C3 C4 C5 -0.21(11)
C3 C4 C5 C6 -0.32(13)
C4 C5 C6 C7 179.99(10)
C4 C5 C6 S1 0.69(11)
O2 C1 O1 C8 -4.66(13)
C2 C1 O1 C8 176.41(8)
C9 C8 O1 C1 -178.21(8)
C4 C3 S1 C6 0.52(8)
C2 C3 S1 C6 -174.23(8)
C5 C6 S1 C3 -0.69(8)
C7 C6 S1 C3 179.96(9)
